data_2107026
loop_
_publ_author_name
'Krebs, B.'
'Paulat-Boeschen, I.'

_publ_section_title
;
 The Structure of the Potassium Isopolymolybdate K8 (Mo36 O112 (H2 O)16)
 (H2 O)N (n=36.?.40)
;
_journal_name_full 'Acta Crystallographica B (24,1968-38,1982)'
_journal_page_first 1710
_journal_page_last 1718
_journal_volume 38
_journal_year 1982
_chemical_formula_sum 'H106 K8 Mo36 O165'
_chemical_name_systematic 'K8 (Mo36 O112 (H2 O)16) (H2 O)37'
_space_group_IT_number 14
_symmetry_space_group_name_Hall '-P 2ybc'
_symmetry_space_group_name_H-M 'P 1 21/c 1'
_cell_angle_alpha 90
_cell_angle_beta 116.82
_cell_angle_gamma 90
_cell_formula_units_Z 2
_cell_length_a 16.55
_cell_length_b 18.81
_cell_length_c 27.73
_cell_volume 7703.889
_citation_journal_id_ASTM ACBCAR
_cod_data_source_file Krebs_ACBCAR_1982_320.cif
_cod_data_source_block H106K8Mo36O165
_cod_database_code 2107026

loop_
_symmetry_equiv_pos_as_xyz
x,y,z
-x,y+1/2,-z+1/2
-x,-y,-z
x,-y-1/2,z-1/2

loop_
_atom_site_label
_atom_site_type_symbol
_atom_site_fract_x
_atom_site_fract_y
_atom_site_fract_z
_atom_site_occupancy
_atom_site_U_iso_or_equiv
O78 O-2 0.1118 0.3588 0.0236 0.5 0.0
O76 O-2 0.6227 0.02 0.1752 0.5 0.0
O91 O-2 0.8559 0.2502 0.2767 0.33 0.0
O53 O-2 0.7769 -0.146 0.0843 1 0.0
O45 O-2 0.278 0.0738 0.1579 1 0.0
O25 O-2 0.5138 0.1083 -0.1432 1 0.0
Mo6 Mo+6 0.64218 0.28614 -0.15569 1 0.0
Mo2 Mo+6 0.59091 0.43876 -0.08974 1 0.0
O84 O-2 0.377 0.2313 0.1681 0.5 0.0
O68 O-2 0.5204 0.1238 0.0913 1 0.0
O65 O-2 0.8447 0.4198 0.218 1 0.0
O19 O-2 0.6167 0.2432 0.0371 1 0.0
K10 K+1 0.2191 0.4184 0.1052 0.17 0.0
Mo9 Mo+6 0.79172 0.16569 0.0112 1 0.0
O40 O-2 0.6678 0.0565 -0.1472 1 0.0
O86 O-2 0.715 0.0286 0.3001 0.5 0.0
O6 O-2 0.7107 0.3733 0.0621 1 0.0
O62 O-2 0.0447 0.0551 0.2413 1 0.0
O8 O-2 0.5715 0.3367 -0.0516 1 0.0
O43 O-2 0.3969 0.1066 0.2659 1 0.0
O1 O-2 0.78 0.5478 0.0076 1 0.0
O27 O-2 0.1385 0.2102 0.1063 1 0.0
O44 O-2 0.2664 0.0734 0.2957 1 0.0
O52 O-2 0.8918 -0.1322 0.1939 1 0.0
K9 K+1 0.2327 0.4289 0.1305 0.17 0.0
Mo16 Mo+6 0.71969 -0.03277 -0.10297 1 0.0
O13 O-2 0.6325 0.3062 -0.2174 1 0.0
O32 O-2 0.7646 0.1028 0.1713 1 0.0
K8 K+1 0.2352 0.4445 0.1519 0.17 0.0
O77 O-2 0.6839 0.0074 0.2203 0.5 0.0
O26 O-2 0.1992 0.3115 0.1806 1 0.0
O81 O-2 0.9182 0.2867 0.4202 0.5 0.0
O16 O-2 0.6094 0.2289 -0.101 1 0.0
O75 O-2 0.2568 0.4435 0.2711 0.5 0.0
Mo17 Mo+6 0.89253 -0.11028 0.13423 1 0.0
O31 O-2 0.6788 0.1708 -0.2548 1 0.0
O83 O-2 0.4288 0.2153 0.1785 0.5 0.0
K4 K+1 0.0267 0.2372 0.002 0.5 0.0
Mo4 Mo+6 0.73034 0.28596 0.08337 1 0.0
O30 O-2 0.8078 0.1189 -0.1636 1 0.0
O24 O-2 0.6353 0.1413 -0.0341 1 0.0
O48 O-2 0.9798 -0.0337 0.1572 1 0.0
O41 O-2 0.3094 -0.0232 0.2376 1 0.0
O7 O-2 0.8641 0.4361 0.0761 1 0.0
O4 O-2 0.6227 0.4721 -0.0171 1 0.0
Mo8 Mo+6 0.92824 0.2064 0.14026 1 0.0
O22 O-2 0.9318 0.2211 0.2005 1 0.0
Mo11 Mo+6 0.6965 0.11021 -0.20505 1 0.0
O95 O-2 0.0267 0.2372 0.002 0.5 0.0
O42 O-2 0.1466 0.0388 0.1874 1 0.0
K3 K+1 0.3568 0.1496 0.3952 0.5 0.0
Mo18 Mo+6 0.73721 -0.15086 0.00846 1 0.0
O61 O-2 0.5352 0.0961 -0.254 1 0.0
O80 O-2 0.382 0.3423 0.013 0.5 0.0
O51 O-2 0.7174 -0.1049 -0.0576 1 0.0
O57 O-2 0.743 0.4028 -0.0328 1 0.0
O93 O-2 0.3549 0.3963 0.3806 0.5 0.0
O35 O-2 0.2303 0.1689 0.2122 1 0.0
O21 O-2 0.7378 0.2547 0.0055 1 0.0
O94 O-2 0.3568 0.1496 0.3952 0.5 0.0
O56 O-2 0.8123 -0.2111 0.0089 1 0.0
O39 O-2 0.6591 0.0334 -0.0675 1 0.0
O67 O-2 0.0006 0.4136 0.4808 1 0.0
O50 O-2 0.6634 -0.0496 0.0115 1 0.0
O58 O-2 0.9741 0.3945 0.1831 1 0.0
Mo5 Mo+6 0.58175 0.24554 -0.03878 1 0.0
O71 O-2 0.8506 0.0512 0.4254 1 0.0
O74 O-2 0.5134 0.3544 0.1389 0.5 0.0
O3 O-2 0.7274 0.5179 0.0856 1 0.0
O49 O-2 0.8063 -0.0124 0.127 1 0.0
O34 O-2 0.5167 0.0383 -0.0371 1 0.0
O63 O-2 0.5668 -0.068 -0.148 1 0.0
O36 O-2 0.045 0.1573 0.1638 1 0.0
O92 O-2 0.8828 0.2964 0.2741 0.33 0.0
Mo1 Mo+6 0.74779 0.48025 0.0368 1 0.0
O10 O-2 0.0514 0.4151 0.1155 1 0.0
K2 K+1 0.3549 0.3963 0.3806 0.5 0.0
O5 O-2 0.4776 0.4549 -0.1166 1 0.0
O11 O-2 0.9349 0.3357 0.0354 1 0.0
O70 O-2 0.916 0.0097 0.2685 1 0.0
O60 O-2 0.1394 0.2578 0.2491 1 0.0
Mo7 Mo+6 0.14471 0.23249 0.16659 1 0.0
O2 O-2 0.6327 0.5066 -0.1113 1 0.0
O90 O-2 0.8054 0.1937 0.2651 0.33 0.0
O64 O-2 0.8606 -0.0647 0.045 1 0.0
O9 O-2 0.5948 0.3662 -0.1377 1 0.0
O23 O-2 0.7908 0.1833 0.0959 1 0.0
Mo3 Mo+6 0.95486 0.36806 0.09683 1 0.0
O69 O-2 0.5355 0.037 0.2548 1 0.0
O66 O-2 0.3439 0.2652 0.3211 1 0.0
O29 O-2 0.7781 0.1508 -0.0532 1 0.0
O47 O-2 0.8257 -0.0012 -0.0667 1 0.0
O17 O-2 0.6472 0.1777 -0.1648 1 0.0
Mo12 Mo+6 0.28693 0.07822 0.24078 1 0.0
O14 O-2 0.0182 0.276 0.1378 1 0.0
O33 O-2 0.6524 0.0751 0.0637 1 0.0
O88 O-2 0.3747 0.3539 0.226 0.5 0.0
O55 O-2 0.9573 -0.1731 0.1247 1 0.0
K1 K+1 0.6603 0.4364 0.1497 1 0.0
Mo14 Mo+6 0.77932 0.07751 0.11702 1 0.0
K5 K+1 0.5929 0.2204 0.1738 0.33 0.0
O54 O-2 0.6415 -0.199 -0.0103 1 0.0
O85 O-2 0.7036 0.051 0.2639 0.5 0.0
O87 O-2 0.2893 0.3181 0.0883 0.5 0.0
O15 O-2 0.8614 0.2973 0.1077 1 0.0
O28 O-2 0.9062 0.1839 0.0523 1 0.0
O59 O-2 0.4872 0.255 -0.2084 1 0.0
O73 O-2 0.5109 0.4209 0.0286 0.5 0.0
Mo15 Mo+6 0.63062 0.03806 -0.00519 1 0.0
O37 O-2 0.9081 0.1017 0.1401 1 0.0
K6 K+1 0.6457 0.2 0.1908 0.33 0.0
O12 O-2 0.7544 0.2966 -0.113 1 0.0
O82 O-2 0.9196 0.2568 0.398 0.5 0.0
O20 O-2 0.4751 0.2152 -0.0618 1 0.0
O89 O-2 0.0308 0.0482 0.4827 0.5 0.0
K7 K+1 0.7377 0.2003 0.2314 0.33 0.0
O18 O-2 0.7237 0.2849 0.1425 1 0.0
Mo10 Mo+6 0.62442 0.12445 -0.11004 1 0.0
O46 O-2 0.0104 0.05 0.0869 1 0.0
Mo13 Mo+6 0.03092 0.05154 0.15275 1 0.0
O79 O-2 0.8887 0.1179 0.3363 0.5 0.0
O72 O-2 0.1213 0.161 0.316 0.5 0.0
O38 O-2 0.7778 0.0747 0.0354 1 0.0
